data_7241021
loop_
_publ_author_name
'Bechu, Damien'
'Petre, Alexandru Mihai'
'Hosseini, Mir Wais'
'Baudron, St\'ephane'

_publ_section_title
;
 Heterometallic coordination polymers based on homo- and heteroleptic
 Au(III) dithiolene complexes
;
_journal_name_full CrystEngComm
_journal_paper_doi 10.1039/D0CE01090A
_journal_year 2020
_chemical_formula_sum 'C52 H32 Au2 Co N8 S10'
_chemical_formula_weight 1542.32
_space_group_crystal_system monoclinic
_space_group_IT_number 10
_space_group_name_Hall '-P 2y'
_space_group_name_H-M_alt 'P 1 2/m 1'
_atom_sites_solution_hydrogens geom
_audit_creation_method SHELXL-2016/6
_audit_update_record
;
2020-07-20 deposited with the CCDC.	2020-08-10 downloaded from the CCDC.
;
_cell_angle_alpha 90
_cell_angle_beta 96.342(2)
_cell_angle_gamma 90
_cell_formula_units_Z 1
_cell_length_a 9.6303(5)
_cell_length_b 12.2272(6)
_cell_length_c 17.1845(8)
_cell_measurement_reflns_used 9896
_cell_measurement_temperature 173(2)
_cell_measurement_theta_max 25.04
_cell_measurement_theta_min 2.39
_cell_volume 2011.12(17)
_computing_cell_refinement 'Bruker SAINT'
_computing_data_collection 'Bruker APEX2'
_computing_data_reduction 'Bruker SAINT'
_computing_molecular_graphics 'Bruker SHELXTL'
_computing_publication_material 'Bruker SHELXTL'
_computing_structure_refinement 'SHELXL-2014 (Sheldrick 2014)'
_computing_structure_solution 'SHELXS-97 (Sheldrick 2008)'
_diffrn_ambient_temperature 173(2)
_diffrn_measured_fraction_theta_full 0.999
_diffrn_measured_fraction_theta_max 0.978
_diffrn_measurement_device_type 'Bruker APEX-II CCD'
_diffrn_measurement_method '\f and \w scans'
_diffrn_radiation_type MoK\a
_diffrn_radiation_wavelength 0.71073
_diffrn_reflns_av_R_equivalents 0.1547
_diffrn_reflns_av_unetI/netI 0.0375
_diffrn_reflns_Laue_measured_fraction_full 0.999
_diffrn_reflns_Laue_measured_fraction_max 0.978
_diffrn_reflns_limit_h_max 13
_diffrn_reflns_limit_h_min -13
_diffrn_reflns_limit_k_max 14
_diffrn_reflns_limit_k_min -17
_diffrn_reflns_limit_l_max 24
_diffrn_reflns_limit_l_min -24
_diffrn_reflns_number 140168
_diffrn_reflns_point_group_measured_fraction_full 0.999
_diffrn_reflns_point_group_measured_fraction_max 0.978
_diffrn_reflns_theta_full 25.242
_diffrn_reflns_theta_max 30.358
_diffrn_reflns_theta_min 2.048
_exptl_absorpt_coefficient_mu 4.132
_exptl_absorpt_correction_T_max 0.819
_exptl_absorpt_correction_T_min 0.732
_exptl_absorpt_correction_type multi-scan
_exptl_absorpt_process_details sadabs
_exptl_crystal_colour orange
_exptl_crystal_density_diffrn 1.273
_exptl_crystal_density_meas ?
_exptl_crystal_description prism
_exptl_crystal_F_000 745
_exptl_crystal_size_max 0.080
_exptl_crystal_size_mid 0.060
_exptl_crystal_size_min 0.050
_refine_diff_density_max 4.643
_refine_diff_density_min -3.499
_refine_diff_density_rms 0.229
_refine_ls_extinction_method none
_refine_ls_goodness_of_fit_ref 1.157
_refine_ls_hydrogen_treatment constr
_refine_ls_matrix_type full
_refine_ls_number_parameters 173
_refine_ls_number_reflns 6191
_refine_ls_number_restraints 0
_refine_ls_restrained_S_all 1.157
_refine_ls_R_factor_all 0.0920
_refine_ls_R_factor_gt 0.0782
_refine_ls_shift/su_max 0.000
_refine_ls_shift/su_mean 0.000
_refine_ls_structure_factor_coef Fsqd
_refine_ls_weighting_details 'w=1/[\s^2^(Fo^2^)+(0.0414P)^2^+33.2876P] where P=(Fo^2^+2Fc^2^)/3'
_refine_ls_weighting_scheme calc
_refine_ls_wR_factor_gt 0.1918
_refine_ls_wR_factor_ref 0.1999
_reflns_Friedel_coverage 0.000
_reflns_number_gt 5268
_reflns_number_total 6191
_reflns_threshold_expression 'I > 2\s(I)'
_cod_data_source_file d0ce01090a2.cif
_cod_data_source_block CP6
_cod_depositor_comments
;
The following automatic conversions were performed:

data item '_exptl_crystal_density_meas' value 'not measured' was
changed to '?' -- the value is perceived as not measured.

Automatic conversion script
Id: cif_fix_values 7556 2019-12-06 15:28:31Z antanas 
;
_cod_original_sg_symbol_H-M 'P 2/m'
_cod_database_code 7241021
_shelx_shelxl_version_number 2016/6
_shelx_space_group_comment
;
The symmetry employed for this shelxl refinement is uniquely defined
by the following loop, which should always be used as a source of
symmetry information in preference to the above space-group names.
They are only intended as comments.
;
_shelx_estimated_absorpt_t_min 0.733
_shelx_estimated_absorpt_t_max 0.820

loop_
_space_group_symop_operation_xyz
'x, y, z'
'-x, y, -z'
'-x, -y, -z'
'x, -y, z'

loop_
_atom_site_label
_atom_site_type_symbol
_atom_site_fract_x
_atom_site_fract_y
_atom_site_fract_z
_atom_site_U_iso_or_equiv
_atom_site_adp_type
_atom_site_occupancy
_atom_site_site_symmetry_order
_atom_site_calc_flag
_atom_site_refinement_flags_posn
_atom_site_refinement_flags_adp
_atom_site_refinement_flags_occupancy
_atom_site_disorder_assembly
_atom_site_disorder_group
C1 C 0.6563(8) 0.4447(8) 0.2233(5) 0.0376(18) Uani 1 1 d . . . . .
C2 C 0.7066(9) 0.2855(9) 0.3406(5) 0.043(2) Uani 1 1 d . . . . .
C3 C 0.7912(9) 0.2139(10) 0.3841(6) 0.054(3) Uani 1 1 d . . . . .
H3 H 0.889087 0.214352 0.380970 0.065 Uiso 1 1 calc R U . . .
C4 C 0.7338(9) 0.1404(10) 0.4330(6) 0.052(3) Uani 1 1 d . . . . .
H4 H 0.795269 0.094861 0.465719 0.063 Uiso 1 1 calc R U . . .
C5 C 0.5153(8) 0.2044(9) 0.3942(5) 0.042(2) Uani 1 1 d . . . . .
H5 H 0.417398 0.202298 0.396981 0.050 Uiso 1 1 calc R U . . .
C6 C 0.5647(9) 0.2826(9) 0.3472(5) 0.042(2) Uani 1 1 d . . . . .
H6 H 0.503014 0.333692 0.319847 0.051 Uiso 1 1 calc R U . . .
C7 C 0.2925(15) 0.2839(12) 0.0221(7) 0.072(4) Uani 1 1 d . . . . .
H7 H 0.359323 0.245757 0.056746 0.086 Uiso 1 1 calc R U . . .
C8 C 0.2001(16) 0.2243(15) -0.0287(9) 0.088(5) Uani 1 1 d . . . . .
H8 H 0.205009 0.146792 -0.026286 0.106 Uiso 1 1 calc R U . . .
C9 C 0.1050(14) 0.2694(13) -0.0807(8) 0.077(4) Uani 1 1 d . . . . .
H9 H 0.044143 0.226616 -0.115759 0.093 Uiso 1 1 calc R U . . .
C10 C 0.0998(11) 0.3819(10) -0.0809(5) 0.051(3) Uani 1 1 d . . . . .
C11 C 0.1919(10) 0.4439(10) -0.0296(5) 0.053(3) Uani 1 1 d . . . . .
C12 C -0.0002(10) 0.4440(12) -0.1344(6) 0.067(4) Uani 1 1 d . . . . .
H12 H -0.066078 0.405853 -0.169632 0.081 Uiso 1 1 calc R U . . .
C13 C 0.2913(9) 0.3897(8) 0.0242(5) 0.046(2) Uani 0.5 1 d . . P . .
C14 C 0.2095(13) 0.000000 0.3955(8) 0.044(3) Uani 1 2 d S T P . .
Au1 Au 0.41425(5) 0.500000 0.08964(3) 0.04061(16) Uani 1 2 d S T P . .
Co1 Co 0.500000 0.000000 0.500000 0.0295(4) Uani 1 4 d S T P . .
N1 N 0.5945(6) 0.1304(6) 0.4366(4) 0.0331(14) Uani 1 1 d . . . . .
N2 N 0.2913(9) 0.3897(8) 0.0242(5) 0.046(2) Uani 0.5 1 d . . P . .
N3 N 0.3248(10) 0.000000 0.4175(6) 0.039(2) Uani 1 2 d S T P . .
S1 S 0.5451(3) 0.3677(2) 0.15822(15) 0.0492(6) Uani 1 1 d . . . . .
S2 S 0.7905(2) 0.3713(3) 0.27857(16) 0.0536(7) Uani 1 1 d . . . . .
S3 S 0.0427(4) 0.000000 0.3659(4) 0.0909(19) Uani 1 2 d S T P . .

loop_
_atom_site_aniso_label
_atom_site_aniso_U_11
_atom_site_aniso_U_22
_atom_site_aniso_U_33
_atom_site_aniso_U_23
_atom_site_aniso_U_13
_atom_site_aniso_U_12
C1 0.035(4) 0.046(5) 0.033(4) 0.013(4) 0.010(3) 0.003(4)
C2 0.036(4) 0.057(6) 0.038(4) 0.013(4) 0.010(3) -0.007(4)
C3 0.025(4) 0.074(8) 0.063(6) 0.021(6) 0.004(4) -0.007(4)
C4 0.029(4) 0.070(7) 0.058(6) 0.022(5) 0.006(4) 0.001(4)
C5 0.029(4) 0.061(6) 0.036(4) 0.005(4) 0.008(3) -0.002(4)
C6 0.032(4) 0.053(6) 0.041(4) 0.011(4) 0.003(3) 0.010(4)
C7 0.087(9) 0.068(8) 0.059(7) 0.014(6) 0.002(6) -0.032(7)
C8 0.089(10) 0.090(11) 0.083(10) -0.001(9) -0.005(8) -0.026(9)
C9 0.077(9) 0.078(9) 0.072(8) 0.004(7) -0.010(7) -0.042(8)
C10 0.051(5) 0.066(7) 0.038(4) 0.016(5) 0.009(4) -0.017(5)
C11 0.041(4) 0.090(8) 0.031(4) 0.003(4) 0.015(3) -0.012(5)
C12 0.043(5) 0.124(11) 0.036(4) 0.012(6) 0.006(4) -0.011(6)
C13 0.049(5) 0.058(6) 0.034(4) 0.005(4) 0.013(3) -0.022(4)
C14 0.029(6) 0.051(8) 0.052(7) 0.000 0.005(5) 0.000
Au1 0.0417(3) 0.0565(3) 0.0250(2) 0.000 0.01012(16) 0.000
Co1 0.0196(8) 0.0412(12) 0.0281(9) 0.000 0.0044(7) 0.000
N1 0.026(3) 0.039(4) 0.034(3) 0.005(3) 0.003(2) 0.004(3)
N2 0.049(5) 0.058(6) 0.034(4) 0.005(4) 0.013(3) -0.022(4)
N3 0.031(5) 0.042(6) 0.042(5) 0.000 -0.003(4) 0.000
S1 0.0511(13) 0.0476(14) 0.0474(12) 0.0091(11) -0.0012(10) -0.0046(11)
S2 0.0352(11) 0.0671(18) 0.0587(14) 0.0284(13) 0.0064(10) -0.0046(11)
S3 0.0304(18) 0.137(6) 0.102(4) 0.000 -0.008(2) 0.000

loop_
_atom_type_symbol
_atom_type_description
_atom_type_scat_dispersion_real
_atom_type_scat_dispersion_imag
_atom_type_scat_source
C C 0.0033 0.0016 'International Tables Vol C Tables 4.2.6.8 and 6.1.1.4'
H H 0.0000 0.0000 'International Tables Vol C Tables 4.2.6.8 and 6.1.1.4'
Au Au -2.0133 8.8022 'International Tables Vol C Tables 4.2.6.8 and 6.1.1.4'
Co Co 0.3494 0.9721 'International Tables Vol C Tables 4.2.6.8 and 6.1.1.4'
N N 0.0061 0.0033 'International Tables Vol C Tables 4.2.6.8 and 6.1.1.4'
S S 0.1246 0.1234 'International Tables Vol C Tables 4.2.6.8 and 6.1.1.4'

loop_
_geom_angle_atom_site_label_1
_geom_angle_atom_site_label_2
_geom_angle_atom_site_label_3
_geom_angle
_geom_angle_site_symmetry_1
_geom_angle_site_symmetry_3
_geom_angle_publ_flag
C1 C1 S1 122.8(3) 4_565 . ?
C1 C1 S2 120.6(3) 4_565 . ?
S1 C1 S2 115.7(6) . . ?
C3 C2 C6 118.3(8) . . ?
C3 C2 S2 115.5(7) . . ?
C6 C2 S2 126.2(7) . . ?
C2 C3 C4 119.7(8) . . ?
C2 C3 H3 120.2 . . ?
C4 C3 H3 120.2 . . ?
N1 C4 C3 123.3(9) . . ?
N1 C4 H4 118.4 . . ?
C3 C4 H4 118.3 . . ?
N1 C5 C6 125.2(7) . . ?
N1 C5 H5 117.4 . . ?
C6 C5 H5 117.4 . . ?
C5 C6 C2 118.5(8) . . ?
C5 C6 H6 120.8 . . ?
C2 C6 H6 120.8 . . ?
C13 C7 C8 122.5(14) . . ?
C13 C7 H7 118.8 . . ?
C8 C7 H7 118.8 . . ?
C9 C8 C7 123.6(17) . . ?
C9 C8 H8 118.2 . . ?
C7 C8 H8 118.2 . . ?
C8 C9 C10 116.1(13) . . ?
C8 C9 H9 122.0 . . ?
C10 C9 H9 122.0 . . ?
C9 C10 C11 121.2(11) . . ?
C9 C10 C12 122.7(11) . . ?
C11 C10 C12 116.1(11) . . ?
C11 C11 C10 122.7(7) 4_565 . ?
C11 C11 C13 117.8(6) 4_565 . ?
C10 C11 C13 119.4(11) . . ?
C12 C12 C10 121.2(7) 4_565 . ?
C12 C12 H12 119.4 4_565 . ?
C10 C12 H12 119.4 . . ?
C7 C13 C11 117.1(10) . . ?
C7 C13 Au1 131.9(9) . . ?
C11 C13 Au1 111.0(8) . . ?
N3 C14 S3 178.6(14) . . ?
C13 Au1 C13 82.4(6) 4_565 . ?
C13 Au1 S1 176.4(3) 4_565 . ?
C13 Au1 S1 94.0(3) . . ?
C13 Au1 S1 94.0(3) 4_565 4_565 ?
C13 Au1 S1 176.4(3) . 4_565 ?
S1 Au1 S1 89.67(14) . 4_565 ?
N3 Co1 N3 180.0 3_656 . ?
N3 Co1 N1 89.4(3) 3_656 . ?
N3 Co1 N1 90.6(3) . . ?
N3 Co1 N1 89.4(3) 3_656 4 ?
N3 Co1 N1 90.6(3) . 4 ?
N1 Co1 N1 93.7(4) . 4 ?
N3 Co1 N1 90.6(3) 3_656 2_656 ?
N3 Co1 N1 89.4(3) . 2_656 ?
N1 Co1 N1 86.3(4) . 2_656 ?
N1 Co1 N1 180.0(3) 4 2_656 ?
N3 Co1 N1 90.6(3) 3_656 3_656 ?
N3 Co1 N1 89.4(3) . 3_656 ?
N1 Co1 N1 180.0 . 3_656 ?
N1 Co1 N1 86.3(4) 4 3_656 ?
N1 Co1 N1 93.7(4) 2_656 3_656 ?
C5 N1 C4 114.8(8) . . ?
C5 N1 Co1 121.3(5) . . ?
C4 N1 Co1 123.9(6) . . ?
C14 N3 Co1 156.8(11) . . ?
C1 S1 Au1 102.3(3) . . ?
C2 S2 C1 105.8(4) . . ?

loop_
_geom_bond_atom_site_label_1
_geom_bond_atom_site_label_2
_geom_bond_distance
_geom_bond_site_symmetry_2
_geom_bond_publ_flag
C1 C1 1.352(19) 4_565 ?
C1 S1 1.738(9) . ?
C1 S2 1.763(9) . ?
C2 C3 1.362(14) . ?
C2 C6 1.384(11) . ?
C2 S2 1.754(9) . ?
C3 C4 1.386(14) . ?
C3 H3 0.9500 . ?
C4 N1 1.356(10) . ?
C4 H4 0.9500 . ?
C5 N1 1.345(11) . ?
C5 C6 1.370(13) . ?
C5 H5 0.9500 . ?
C6 H6 0.9500 . ?
C7 C13 1.293(17) . ?
C7 C8 1.383(19) . ?
C7 H7 0.9500 . ?
C8 C9 1.33(2) . ?
C8 H8 0.9500 . ?
C9 C10 1.376(19) . ?
C9 H9 0.9500 . ?
C10 C11 1.401(14) . ?
C10 C12 1.467(15) . ?
C11 C11 1.37(3) 4_565 ?
C11 C13 1.420(14) . ?
C12 C12 1.37(3) 4_565 ?
C12 H12 0.9500 . ?
C13 Au1 2.048(9) . ?
C14 N3 1.133(16) . ?
C14 S3 1.631(13) . ?
Au1 S1 2.295(3) . ?
Au1 S1 2.295(3) 4_565 ?
Co1 N3 2.080(10) 3_656 ?
Co1 N3 2.080(10) . ?
Co1 N1 2.185(7) . ?
Co1 N1 2.185(7) 4 ?
Co1 N1 2.185(7) 2_656 ?
Co1 N1 2.185(7) 3_656 ?
